data_2216942
loop_
_publ_author_name
'Aghabozorg, Hossein'
'Derikvand, Zohreh'
'Nemati, Andya'
'Bahrami, Zohreh'
'Attar Gharamaleki, Jafar'

_publ_section_title
;
 Poly[piperazinediium [aquabis(\m-pyridine-2,5-dicarboxylato)zincate]
 dihydrate]
;
_journal_coeditor_code BT2642
_journal_issue 1
_journal_name_full 'Acta Crystallographica Section E'
_journal_page_first m111
_journal_page_last m111
_journal_paper_doi 10.1107/S1600536807063787
_journal_volume 64
_journal_year 2008
_chemical_formula_iupac '(C4 H12 N2) [Zn (C7 H3 N1 O4)2 (H2 O1)], 2H2 O'
_chemical_formula_moiety 'C4 H12 N2 2+, C14 H8 N2 O9 Zn 2-, 2(H2 O)'
_chemical_formula_sum 'C18 H24 N4 O11 Zn'
_chemical_formula_weight 537.78
_chemical_name_systematic
;Poly[piperazinediium [aquabis(\m-pyridine-2,5-dicarboxylato)zincate]
 dihydrate]
;
_space_group_IT_number 14
_symmetry_cell_setting monoclinic
_symmetry_space_group_name_Hall '-P 2ybc'
_symmetry_space_group_name_H-M 'P 1 21/c 1'
_atom_sites_solution_hydrogens mixed
_atom_sites_solution_primary direct
_atom_sites_solution_secondary difmap
_audit_creation_method SHELXL-97
_cell_angle_alpha 90.00
_cell_angle_beta 100.5670(10)
_cell_angle_gamma 90.00
_cell_formula_units_Z 4
_cell_length_a 13.1752(5)
_cell_length_b 11.9066(5)
_cell_length_c 13.6902(5)
_cell_measurement_reflns_used 583
_cell_measurement_temperature 100(2)
_cell_measurement_theta_max 30
_cell_measurement_theta_min 3
_cell_volume 2111.19(14)
_computing_cell_refinement 'SAINT (Bruker, 2005)'
_computing_data_collection 'APEX2 (Bruker, 2005)'
_computing_data_reduction 'SAINT (Bruker, 2005)'
_computing_molecular_graphics 'SHELXTL (Bruker, 2005)'
_computing_publication_material 'SHELXTL (Bruker, 2005)'
_computing_structure_refinement 'SHELXL97 (Sheldrick, 1997)'
_computing_structure_solution 'SHELXS97 (Sheldrick, 1997)'
_diffrn_ambient_temperature 100(2)
_diffrn_measured_fraction_theta_full 1.000
_diffrn_measured_fraction_theta_max 1.000
_diffrn_measurement_device_type 'Bruker APEXII CCD area-detector'
_diffrn_measurement_method 'omega scans'
_diffrn_radiation_monochromator graphite
_diffrn_radiation_source 'fine-focus sealed tube'
_diffrn_radiation_type MoK\a
_diffrn_radiation_wavelength 0.71073
_diffrn_reflns_av_R_equivalents 0.0287
_diffrn_reflns_av_sigmaI/netI 0.0228
_diffrn_reflns_limit_h_max 18
_diffrn_reflns_limit_h_min -18
_diffrn_reflns_limit_k_max 16
_diffrn_reflns_limit_k_min -16
_diffrn_reflns_limit_l_max 19
_diffrn_reflns_limit_l_min -19
_diffrn_reflns_number 26339
_diffrn_reflns_theta_full 30.00
_diffrn_reflns_theta_max 30.00
_diffrn_reflns_theta_min 1.57
_exptl_absorpt_coefficient_mu 1.235
_exptl_absorpt_correction_T_max 0.808
_exptl_absorpt_correction_T_min 0.756
_exptl_absorpt_correction_type multi-scan
_exptl_absorpt_process_details '(SADABS; Bruker, 2005)'
_exptl_crystal_colour colourless
_exptl_crystal_density_diffrn 1.692
_exptl_crystal_density_method 'not measured'
_exptl_crystal_description prism
_exptl_crystal_F_000 1112
_exptl_crystal_size_max 0.24
_exptl_crystal_size_mid 0.20
_exptl_crystal_size_min 0.18
_refine_diff_density_max 0.830
_refine_diff_density_min -0.378
_refine_ls_extinction_method none
_refine_ls_goodness_of_fit_ref 1.028
_refine_ls_hydrogen_treatment constr
_refine_ls_matrix_type full
_refine_ls_number_parameters 307
_refine_ls_number_reflns 6148
_refine_ls_number_restraints 0
_refine_ls_restrained_S_all 1.028
_refine_ls_R_factor_all 0.0301
_refine_ls_R_factor_gt 0.0251
_refine_ls_shift/su_max 0.001
_refine_ls_shift/su_mean 0.000
_refine_ls_structure_factor_coef Fsqd
_refine_ls_weighting_details 'calc w=1/[\s^2^(Fo^2^)+(0.0365P)^2^+1.0000P] where P=(Fo^2^+2Fc^2^)/3'
_refine_ls_weighting_scheme calc
_refine_ls_wR_factor_gt 0.0663
_refine_ls_wR_factor_ref 0.0688
_reflns_number_gt 5458
_reflns_number_total 6148
_reflns_threshold_expression I>2\s(I)
_cod_data_source_file bt2642.cif
_cod_data_source_block I
_cod_original_sg_symbol_H-M 'P 21/c'
_cod_database_code 2216942
_cod_database_fobs_code 2216942

loop_
_symmetry_equiv_pos_as_xyz
'x, y, z'
'-x, y+1/2, -z+1/2'
'-x, -y, -z'
'x, -y-1/2, z-1/2'

loop_
_atom_site_type_symbol
_atom_site_label
_atom_site_fract_x
_atom_site_fract_y
_atom_site_fract_z
_atom_site_U_iso_or_equiv
_atom_site_adp_type
_atom_site_calc_flag
_atom_site_refinement_flags
_atom_site_occupancy
Zn Zn1 0.157893(10) -0.413714(11) 0.162746(10) 0.00887(5) Uani d . 1
O O1 0.22982(7) -0.25877(8) 0.17492(7) 0.01233(17) Uani d . 1
O O2 0.20008(9) -0.07463(9) 0.15203(11) 0.0298(3) Uani d . 1
O O3 -0.32052(7) -0.19745(8) 0.00316(8) 0.01648(19) Uani d . 1
O O4 -0.28405(7) -0.37980(8) 0.01990(8) 0.01749(19) Uani d . 1
O O5 0.30053(7) -0.48325(7) 0.22242(7) 0.01115(17) Uani d . 1
O O6 0.38201(7) -0.64637(8) 0.26384(8) 0.0179(2) Uani d . 1
O O7 -0.11016(7) -0.88980(8) 0.19126(7) 0.01188(17) Uani d . 1
O O8 -0.17065(7) -0.73902(8) 0.10247(7) 0.01579(19) Uani d . 1
O O9 0.18192(7) -0.43941(8) 0.01814(7) 0.01400(18) Uani d . 1
H H9A 0.1826 -0.3867 -0.0203 0.017 Uiso d R 1
H H9B 0.2171 -0.4917 0.0041 0.017 Uiso d R 1
N N1 0.03069(8) -0.30642(9) 0.10358(8) 0.00939(19) Uani d . 1
N N2 0.11783(8) -0.58497(8) 0.17585(8) 0.00904(19) Uani d . 1
C C1 0.05938(9) -0.19776(10) 0.10974(9) 0.0110(2) Uani d . 1
C C2 -0.01048(10) -0.11078(11) 0.08528(10) 0.0135(2) Uani d . 1
H H2A 0.0123 -0.0349 0.0895 0.016 Uiso calc R 1
C C3 -0.11439(10) -0.13610(11) 0.05445(10) 0.0134(2) Uani d . 1
H H3A -0.1637 -0.0777 0.0380 0.016 Uiso calc R 1
C C4 -0.14516(9) -0.24797(10) 0.04793(9) 0.0103(2) Uani d . 1
C C5 -0.06942(9) -0.33022(10) 0.07249(9) 0.0099(2) Uani d . 1
H H5A -0.0898 -0.4068 0.0669 0.012 Uiso calc R 1
C C6 0.17291(10) -0.17423(11) 0.14852(10) 0.0141(2) Uani d . 1
C C7 -0.25825(9) -0.27880(11) 0.02066(9) 0.0116(2) Uani d . 1
C C8 0.20087(9) -0.65035(10) 0.20725(9) 0.0093(2) Uani d . 1
C C9 0.19325(9) -0.76566(10) 0.21772(9) 0.0109(2) Uani d . 1
H H9C 0.2534 -0.8101 0.2377 0.013 Uiso calc R 1
C C10 0.09628(9) -0.81510(10) 0.19858(9) 0.0108(2) Uani d . 1
H H10A 0.0892 -0.8938 0.2064 0.013 Uiso calc R 1
C C11 0.00939(9) -0.74839(10) 0.16771(9) 0.0094(2) Uani d . 1
C C12 0.02468(9) -0.63331(10) 0.15639(9) 0.0100(2) Uani d . 1
H H12A -0.0338 -0.5873 0.1338 0.012 Uiso calc R 1
C C13 0.30435(9) -0.59080(10) 0.23404(9) 0.0104(2) Uani d . 1
C C14 -0.09852(9) -0.79664(10) 0.15208(9) 0.0101(2) Uani d . 1
N N3 0.35861(8) -0.31370(9) 0.36536(8) 0.0119(2) Uani d . 1
H H3B 0.2960 -0.2863 0.3754 0.014 Uiso d R 1
H H3C 0.3469 -0.3564 0.3084 0.014 Uiso d R 1
N N4 0.49509(8) -0.22071(9) 0.53234(8) 0.0123(2) Uani d . 1
H H4A 0.5059 -0.1777 0.5892 0.015 Uiso d R 1
H H4B 0.5580 -0.2480 0.5233 0.015 Uiso d R 1
C C15 0.42751(10) -0.21754(11) 0.35168(10) 0.0149(2) Uani d . 1
H H15A 0.3933 -0.1696 0.2962 0.018 Uiso calc R 1
H H15B 0.4926 -0.2463 0.3347 0.018 Uiso calc R 1
C C16 0.45104(10) -0.14881(11) 0.44632(10) 0.0150(2) Uani d . 1
H H16A 0.5008 -0.0886 0.4384 0.018 Uiso calc R 1
H H16B 0.3869 -0.1129 0.4588 0.018 Uiso calc R 1
C C17 0.42647(10) -0.31659(11) 0.54554(10) 0.0136(2) Uani d . 1
H H17A 0.3609 -0.2879 0.5616 0.016 Uiso calc R 1
H H17B 0.4602 -0.3642 0.6014 0.016 Uiso calc R 1
C C18 0.40415(10) -0.38587(11) 0.45105(10) 0.0135(2) Uani d . 1
H H18A 0.4689 -0.4202 0.4384 0.016 Uiso calc R 1
H H18B 0.3555 -0.4471 0.4589 0.016 Uiso calc R 1
O O1W 0.37141(7) 0.04431(8) 0.14623(7) 0.01687(19) Uani d . 1
H H1WA 0.3491 0.0939 0.1065 0.020 Uiso d R 1
H H1WB 0.3222 0.0028 0.1486 0.020 Uiso d R 1
O O2W 0.50510(8) 0.07757(9) 0.31667(8) 0.0206(2) Uani d . 1
H H2WA 0.4610 0.0668 0.2669 0.025 Uiso d R 1
H H2WB 0.5594 0.0516 0.3052 0.025 Uiso d R 1

loop_
_atom_site_aniso_label
_atom_site_aniso_U_11
_atom_site_aniso_U_22
_atom_site_aniso_U_33
_atom_site_aniso_U_12
_atom_site_aniso_U_13
_atom_site_aniso_U_23
Zn1 0.00708(7) 0.00737(7) 0.01160(7) -0.00038(5) 0.00023(5) -0.00018(5)
O1 0.0093(4) 0.0106(4) 0.0159(4) -0.0009(3) -0.0006(3) 0.0007(3)
O2 0.0161(5) 0.0113(5) 0.0573(8) -0.0044(4) -0.0058(5) 0.0039(5)
O3 0.0096(4) 0.0164(5) 0.0234(5) 0.0031(3) 0.0029(4) 0.0053(4)
O4 0.0101(4) 0.0143(4) 0.0279(5) 0.0001(3) 0.0030(4) -0.0020(4)
O5 0.0089(4) 0.0092(4) 0.0148(4) -0.0007(3) 0.0008(3) -0.0009(3)
O6 0.0098(4) 0.0143(4) 0.0277(5) 0.0015(3) -0.0013(4) 0.0024(4)
O7 0.0132(4) 0.0094(4) 0.0134(4) -0.0020(3) 0.0035(3) 0.0006(3)
O8 0.0097(4) 0.0159(5) 0.0209(5) -0.0020(3) 0.0001(3) 0.0068(4)
O9 0.0179(5) 0.0108(4) 0.0140(4) 0.0025(3) 0.0045(3) 0.0017(3)
N1 0.0086(4) 0.0095(5) 0.0100(5) 0.0000(3) 0.0015(4) -0.0007(4)
N2 0.0090(5) 0.0088(4) 0.0094(4) -0.0001(3) 0.0019(4) -0.0004(3)
C1 0.0103(5) 0.0105(5) 0.0118(5) -0.0009(4) 0.0010(4) 0.0002(4)
C2 0.0144(6) 0.0083(5) 0.0169(6) 0.0002(4) 0.0005(5) 0.0005(4)
C3 0.0124(5) 0.0114(6) 0.0161(6) 0.0030(4) 0.0014(4) 0.0003(4)
C4 0.0091(5) 0.0126(5) 0.0095(5) 0.0014(4) 0.0022(4) 0.0006(4)
C5 0.0096(5) 0.0097(5) 0.0103(5) 0.0000(4) 0.0014(4) -0.0003(4)
C6 0.0115(5) 0.0118(5) 0.0182(6) -0.0019(4) 0.0002(5) 0.0011(5)
C7 0.0083(5) 0.0156(6) 0.0110(5) 0.0009(4) 0.0024(4) 0.0002(4)
C8 0.0082(5) 0.0110(5) 0.0087(5) 0.0000(4) 0.0020(4) -0.0009(4)
C9 0.0097(5) 0.0103(5) 0.0126(5) 0.0016(4) 0.0021(4) 0.0002(4)
C10 0.0127(5) 0.0082(5) 0.0117(5) -0.0003(4) 0.0025(4) -0.0001(4)
C11 0.0093(5) 0.0098(5) 0.0093(5) -0.0011(4) 0.0027(4) -0.0007(4)
C12 0.0085(5) 0.0105(5) 0.0108(5) -0.0003(4) 0.0014(4) 0.0003(4)
C13 0.0093(5) 0.0116(5) 0.0103(5) -0.0007(4) 0.0019(4) -0.0011(4)
C14 0.0099(5) 0.0102(5) 0.0107(5) -0.0019(4) 0.0034(4) -0.0014(4)
N3 0.0084(4) 0.0138(5) 0.0125(5) 0.0001(4) -0.0004(4) -0.0021(4)
N4 0.0085(4) 0.0145(5) 0.0134(5) -0.0015(4) 0.0008(4) -0.0031(4)
C15 0.0136(6) 0.0173(6) 0.0134(6) -0.0029(5) 0.0013(5) 0.0012(5)
C16 0.0150(6) 0.0116(6) 0.0175(6) -0.0013(4) 0.0007(5) 0.0000(5)
C17 0.0116(5) 0.0161(6) 0.0130(6) -0.0028(4) 0.0019(4) 0.0001(5)
C18 0.0123(5) 0.0111(5) 0.0161(6) -0.0005(4) 0.0001(4) 0.0000(4)
O1W 0.0133(4) 0.0167(5) 0.0195(5) -0.0004(4) 0.0002(4) 0.0024(4)
O2W 0.0142(5) 0.0265(5) 0.0203(5) 0.0045(4) 0.0007(4) -0.0099(4)

loop_
_atom_type_symbol
_atom_type_description
_atom_type_scat_dispersion_real
_atom_type_scat_dispersion_imag
_atom_type_scat_source
C C 0.0033 0.0016 'International Tables Vol C Tables 4.2.6.8 and 6.1.1.4'
H H 0.0000 0.0000 'International Tables Vol C Tables 4.2.6.8 and 6.1.1.4'
N N 0.0061 0.0033 'International Tables Vol C Tables 4.2.6.8 and 6.1.1.4'
O O 0.0106 0.0060 'International Tables Vol C Tables 4.2.6.8 and 6.1.1.4'
Zn Zn 0.2839 1.4301 'International Tables Vol C Tables 4.2.6.8 and 6.1.1.4'

loop_
_geom_angle_atom_site_label_1
_geom_angle_atom_site_label_2
_geom_angle_atom_site_label_3
_geom_angle_site_symmetry_3
_geom_angle
O1 Zn1 O5 . 87.46(3)
O1 Zn1 O9 . 93.46(4)
O5 Zn1 O9 . 91.78(4)
O1 Zn1 N2 . 165.55(4)
O5 Zn1 N2 . 78.76(4)
O9 Zn1 N2 . 91.30(4)
O1 Zn1 N1 . 79.27(4)
O5 Zn1 N1 . 166.71(4)
O9 Zn1 N1 . 88.45(4)
N2 Zn1 N1 . 114.52(4)
O1 Zn1 O7 2 90.82(4)
O5 Zn1 O7 2 94.71(3)
O9 Zn1 O7 2 172.38(4)
N2 Zn1 O7 2 86.06(4)
N1 Zn1 O7 2 86.15(4)
C6 O1 Zn1 . 116.57(8)
C13 O5 Zn1 . 117.11(8)
C14 O7 Zn1 2_545 125.14(8)
Zn1 O9 H9A . 121.2
Zn1 O9 H9B . 121.7
H9A O9 H9B . 111.0
C5 N1 C1 . 118.15(10)
C5 N1 Zn1 . 130.51(8)
C1 N1 Zn1 . 110.97(8)
C12 N2 C8 . 118.47(10)
C12 N2 Zn1 . 129.05(8)
C8 N2 Zn1 . 112.47(8)
N1 C1 C2 . 122.48(11)
N1 C1 C6 . 116.52(11)
C2 C1 C6 . 120.98(11)
C1 C2 C3 . 119.02(12)
C1 C2 H2A . 120.5
C3 C2 H2A . 120.5
C2 C3 C4 . 119.13(11)
C2 C3 H3A . 120.4
C4 C3 H3A . 120.4
C3 C4 C5 . 118.03(11)
C3 C4 C7 . 120.70(11)
C5 C4 C7 . 121.19(11)
N1 C5 C4 . 123.18(11)
N1 C5 H5A . 118.4
C4 C5 H5A . 118.4
O2 C6 O1 . 126.75(12)
O2 C6 C1 . 116.73(12)
O1 C6 C1 . 116.51(11)
O4 C7 O3 . 124.76(12)
O4 C7 C4 . 119.32(11)
O3 C7 C4 . 115.88(11)
N2 C8 C9 . 122.37(11)
N2 C8 C13 . 116.57(10)
C9 C8 C13 . 121.04(11)
C8 C9 C10 . 118.85(11)
C8 C9 H9C . 120.6
C10 C9 H9C . 120.6
C9 C10 C11 . 119.48(11)
C9 C10 H10A . 120.3
C11 C10 H10A . 120.3
C10 C11 C12 . 117.73(11)
C10 C11 C14 . 121.67(11)
C12 C11 C14 . 120.52(11)
N2 C12 C11 . 123.05(11)
N2 C12 H12A . 118.5
C11 C12 H12A . 118.5
O6 C13 O5 . 126.08(12)
O6 C13 C8 . 119.08(11)
O5 C13 C8 . 114.84(10)
O7 C14 O8 . 124.83(11)
O7 C14 C11 . 117.47(11)
O8 C14 C11 . 117.67(11)
C18 N3 C15 . 112.01(10)
C18 N3 H3B . 109.2
C15 N3 H3B . 109.2
C18 N3 H3C . 109.2
C15 N3 H3C . 109.2
H3B N3 H3C . 107.9
C16 N4 C17 . 112.39(10)
C16 N4 H4A . 109.1
C17 N4 H4A . 109.1
C16 N4 H4B . 109.1
C17 N4 H4B . 109.1
H4A N4 H4B . 107.9
N3 C15 C16 . 109.90(10)
N3 C15 H15A . 109.7
C16 C15 H15A . 109.7
N3 C15 H15B . 109.7
C16 C15 H15B . 109.7
H15A C15 H15B . 108.2
N4 C16 C15 . 110.83(11)
N4 C16 H16A . 109.5
C15 C16 H16A . 109.5
N4 C16 H16B . 109.5
C15 C16 H16B . 109.5
H16A C16 H16B . 108.1
N4 C17 C18 . 109.93(10)
N4 C17 H17A . 109.7
C18 C17 H17A . 109.7
N4 C17 H17B . 109.7
C18 C17 H17B . 109.7
H17A C17 H17B . 108.2
N3 C18 C17 . 110.19(10)
N3 C18 H18A . 109.6
C17 C18 H18A . 109.6
N3 C18 H18B . 109.6
C17 C18 H18B . 109.6
H18A C18 H18B . 108.1
H1WA O1W H1WB . 105.7
H2WA O2W H2WB . 107.0

loop_
_geom_bond_atom_site_label_1
_geom_bond_atom_site_label_2
_geom_bond_site_symmetry_2
_geom_bond_distance
Zn1 O1 . 2.0668(9)
Zn1 O5 . 2.0788(9)
Zn1 O9 . 2.0840(9)
Zn1 N2 . 2.1222(10)
Zn1 N1 . 2.1445(10)
Zn1 O7 2 2.2209(9)
O1 C6 . 1.2675(16)
O2 C6 . 1.2372(16)
O3 C7 . 1.2636(15)
O4 C7 . 1.2492(16)
O5 C13 . 1.2903(15)
O6 C13 . 1.2239(15)
O7 C14 . 1.2536(15)
O7 Zn1 2_545 2.2209(9)
O8 C14 . 1.2643(15)
O9 H9A . 0.8200
O9 H9B . 0.8199
N1 C5 . 1.3399(15)
N1 C1 . 1.3461(16)
N2 C12 . 1.3374(15)
N2 C8 . 1.3472(15)
C1 C2 . 1.3852(17)
C1 C6 . 1.5187(17)
C2 C3 . 1.3898(18)
C2 H2A . 0.9500
C3 C4 . 1.3904(17)
C3 H3A . 0.9500
C4 C5 . 1.3946(16)
C4 C7 . 1.5133(17)
C5 H5A . 0.9500
C8 C9 . 1.3859(17)
C8 C13 . 1.5208(17)
C9 C10 . 1.3874(17)
C9 H9C . 0.9500
C10 C11 . 1.3938(17)
C10 H10A . 0.9500
C11 C12 . 1.3976(16)
C11 C14 . 1.5119(16)
C12 H12A . 0.9500
N3 C18 . 1.4888(17)
N3 C15 . 1.4941(17)
N3 H3B . 0.9201
N3 H3C . 0.9200
N4 C16 . 1.4852(17)
N4 C17 . 1.4877(16)
N4 H4A . 0.9200
N4 H4B . 0.9199
C15 C16 . 1.5156(18)
C15 H15A . 0.9900
C15 H15B . 0.9900
C16 H16A . 0.9900
C16 H16B . 0.9900
C17 C18 . 1.5167(18)
C17 H17A . 0.9900
C17 H17B . 0.9900
C18 H18A . 0.9900
C18 H18B . 0.9900
O1W H1WA . 0.8200
O1W H1WB . 0.8200
O2W H2WA . 0.8200
O2W H2WB . 0.8199

loop_
_geom_hbond_atom_site_label_D
_geom_hbond_atom_site_label_H
_geom_hbond_atom_site_label_A
_geom_hbond_site_symmetry_A
_geom_hbond_distance_DH
_geom_hbond_distance_HA
_geom_hbond_distance_DA
_geom_hbond_angle_DHA
_geom_hbond_publ_flag
O1W H1WA O3 3_555 0.82 1.93 2.7300(10) 167 y
O1W H1WB O2 1_555 0.82 1.86 2.678(2) 173 y
O2W H2WA O1W 1_555 0.82 1.87 2.6820(10) 174 y
N3 H3B O8 2_555 0.92 1.82 2.7410(10) 177 y
N3 H3C O1 1_555 0.92 2.46 2.9120(10) 111 y
N3 H3C O5 1_555 0.92 1.94 2.8180(10) 158 y
O2W H2WB O5 2_655 0.82 1.99 2.8050(10) 170 y
N4 H4A O2W 3_656 0.92 1.78 2.679(2) 164 y
N4 H4B O3 4_656 0.92 1.79 2.7140(10) 179 y
O9 H9A O8 3_545 0.82 1.86 2.6780(10) 173 y
O9 H9B O4 3_545 0.82 1.83 2.6400(10) 172 y

loop_
_geom_torsion_atom_site_label_1
_geom_torsion_atom_site_label_2
_geom_torsion_atom_site_label_3
_geom_torsion_atom_site_label_4
_geom_torsion_site_symmetry_1
_geom_torsion
O5 Zn1 O1 C6 . -178.14(10)
O9 Zn1 O1 C6 . 90.24(10)
N2 Zn1 O1 C6 . -160.74(14)
N1 Zn1 O1 C6 . 2.47(9)
O7 Zn1 O1 C6 2 -83.46(9)
O1 Zn1 O5 C13 . 179.97(9)
O9 Zn1 O5 C13 . -86.64(9)
N2 Zn1 O5 C13 . 4.33(9)
N1 Zn1 O5 C13 . -177.44(14)
O7 Zn1 O5 C13 2 89.35(9)
O1 Zn1 N1 C5 . -176.42(11)
O5 Zn1 N1 C5 . -179.05(13)
O9 Zn1 N1 C5 . 89.77(11)
N2 Zn1 N1 C5 . -0.96(12)
O7 Zn1 N1 C5 2 -84.85(11)
O1 Zn1 N1 C1 . -3.59(8)
O5 Zn1 N1 C1 . -6.2(2)
O9 Zn1 N1 C1 . -97.41(9)
N2 Zn1 N1 C1 . 171.87(8)
O7 Zn1 N1 C1 2 87.97(8)
O1 Zn1 N2 C12 . 158.72(13)
O5 Zn1 N2 C12 . 176.45(11)
O9 Zn1 N2 C12 . -92.00(11)
N1 Zn1 N2 C12 . -3.11(12)
O7 Zn1 N2 C12 2 80.84(11)
O1 Zn1 N2 C8 . -22.2(2)
O5 Zn1 N2 C8 . -4.43(8)
O9 Zn1 N2 C8 . 87.12(8)
N1 Zn1 N2 C8 . 176.02(8)
O7 Zn1 N2 C8 2 -100.03(8)
C5 N1 C1 C2 . 0.03(18)
Zn1 N1 C1 C2 . -173.79(10)
C5 N1 C1 C6 . 178.04(11)
Zn1 N1 C1 C6 . 4.23(13)
N1 C1 C2 C3 . 0.9(2)
C6 C1 C2 C3 . -177.05(12)
C1 C2 C3 C4 . -0.72(19)
C2 C3 C4 C5 . -0.27(18)
C2 C3 C4 C7 . 176.29(12)
C1 N1 C5 C4 . -1.11(18)
Zn1 N1 C5 C4 . 171.29(9)
C3 C4 C5 N1 . 1.24(18)
C7 C4 C5 N1 . -175.31(11)
Zn1 O1 C6 O2 . 178.27(13)
Zn1 O1 C6 C1 . -0.95(15)
N1 C1 C6 O2 . 178.30(13)
C2 C1 C6 O2 . -3.7(2)
N1 C1 C6 O1 . -2.41(17)
C2 C1 C6 O1 . 175.64(12)
C3 C4 C7 O4 . -176.67(12)
C5 C4 C7 O4 . -0.21(18)
C3 C4 C7 O3 . 1.13(17)
C5 C4 C7 O3 . 177.58(11)
C12 N2 C8 C9 . 1.56(18)
Zn1 N2 C8 C9 . -177.67(9)
C12 N2 C8 C13 . -176.63(11)
Zn1 N2 C8 C13 . 4.14(13)
N2 C8 C9 C10 . -2.33(18)
C13 C8 C9 C10 . 175.78(11)
C8 C9 C10 C11 . 1.14(18)
C9 C10 C11 C12 . 0.67(18)
C9 C10 C11 C14 . -176.08(11)
C8 N2 C12 C11 . 0.41(18)
Zn1 N2 C12 C11 . 179.49(9)
C10 C11 C12 N2 . -1.51(18)
C14 C11 C12 N2 . 175.29(11)
Zn1 O5 C13 O6 . 176.62(11)
Zn1 O5 C13 C8 . -3.37(13)
N2 C8 C13 O6 . 179.33(12)
C9 C8 C13 O6 . 1.12(18)
N2 C8 C13 O5 . -0.67(16)
C9 C8 C13 O5 . -178.89(11)
Zn1 O7 C14 O8 2_545 -82.76(15)
Zn1 O7 C14 C11 2_545 95.54(12)
C10 C11 C14 O7 . 18.00(17)
C12 C11 C14 O7 . -158.66(11)
C10 C11 C14 O8 . -163.58(12)
C12 C11 C14 O8 . 19.76(17)
C18 N3 C15 C16 . -56.65(14)
C17 N4 C16 C15 . -56.30(14)
N3 C15 C16 N4 . 55.00(14)
C16 N4 C17 C18 . 56.56(14)
C15 N3 C18 C17 . 57.58(13)
N4 C17 C18 N3 . -56.24(13)
